data_7707240
loop_
_publ_author_name
'Chainok, Kittipong'
'Jittirattanakun, Siripak'
'Theppitak, Chatphorn'
'Jiajaroen, Suwadee'
'Puangsing, Praifon'
'Saphu, Watcharin'
'Kielar, Filip'
'Dungkaew, Winya'
'Rungtaweevoranit, Bunyarat'
'Sukwattanasinitt, Mongkol'

_publ_section_title
;
 Coordination-driven self-assembly of a series of dinuclear
 M<sub>2</sub>L<sub>2</sub> mesocates with a bis-bidentate pyridylimine
 ligand.
;
_journal_issue 22
_journal_name_full 'Dalton transactions (Cambridge, England : 2003)'
_journal_page_first 7736
_journal_page_last 7743
_journal_paper_doi 10.1039/d1dt00146a
_journal_volume 50
_journal_year 2021
_chemical_formula_moiety 'C30 H22 N4 O2'
_chemical_formula_sum 'C30 H22 N4 O2'
_chemical_formula_weight 470.51
_space_group_crystal_system triclinic
_space_group_IT_number 2
_space_group_name_Hall '-P 1'
_space_group_name_H-M_alt 'P -1'
_atom_sites_solution_hydrogens geom
_audit_creation_date 2020-05-02
_audit_creation_method
;
Olex2 1.3
(compiled 2020.02.04 svn.rd84adfe8 for OlexSys, GUI svn.r6032)
;
_audit_update_record
;
2020-11-01 deposited with the CCDC.	2021-04-28 downloaded from the CCDC.
;
_cell_angle_alpha 76.473(2)
_cell_angle_beta 89.157(2)
_cell_angle_gamma 76.126(2)
_cell_formula_units_Z 1
_cell_length_a 5.6724(3)
_cell_length_b 9.5997(5)
_cell_length_c 11.4710(5)
_cell_measurement_reflns_used 4115
_cell_measurement_temperature 296.0
_cell_measurement_theta_max 28.134
_cell_measurement_theta_min 3.658
_cell_volume 589.02(5)
_computing_cell_refinement 'SAINT V8.40A (?, 2016)'
_computing_data_reduction 'SAINT V8.40A (?, 2016)'
_computing_molecular_graphics 'Olex2 1.3 (Dolomanov et al., 2009)'
_computing_publication_material 'Olex2 1.3 (Dolomanov et al., 2009)'
_computing_structure_refinement 'SHELXL 2018/3 (Sheldrick, 2015)'
_computing_structure_solution 'SHELXT 2014/5 (Sheldrick, 2014)'
_diffrn_ambient_temperature 296.0
_diffrn_detector 'Bruker PHOTON 200 area detector'
_diffrn_detector_area_resol_mean 7.39
_diffrn_detector_type 'PHOTON II area detector'
_diffrn_measured_fraction_theta_full 0.990
_diffrn_measured_fraction_theta_max 0.989
_diffrn_measurement_device 'four-circle KAPPA diffractometer'
_diffrn_measurement_device_type 'BRUKER D8 QUEST CMOS PHOTON II'
_diffrn_measurement_method '\f and \w scans'
_diffrn_radiation_collimation '0.5 mm'
_diffrn_radiation_monochromator graphite
_diffrn_radiation_probe x-ray
_diffrn_radiation_type MoK\a
_diffrn_radiation_wavelength 0.71073
_diffrn_radiation_xray_symbol K-L~3~
_diffrn_reflns_av_R_equivalents 0.0245
_diffrn_reflns_av_unetI/netI 0.0265
_diffrn_reflns_Laue_measured_fraction_full 0.990
_diffrn_reflns_Laue_measured_fraction_max 0.989
_diffrn_reflns_limit_h_max 7
_diffrn_reflns_limit_h_min -7
_diffrn_reflns_limit_k_max 12
_diffrn_reflns_limit_k_min -12
_diffrn_reflns_limit_l_max 15
_diffrn_reflns_limit_l_min -15
_diffrn_reflns_number 10495
_diffrn_reflns_point_group_measured_fraction_full 0.990
_diffrn_reflns_point_group_measured_fraction_max 0.989
_diffrn_reflns_theta_full 25.242
_diffrn_reflns_theta_max 28.273
_diffrn_reflns_theta_min 3.657
_diffrn_source 'sealed x-ray tube'
_diffrn_source_current 30.0
_diffrn_source_power 1.5
_diffrn_source_target Mo
_diffrn_source_type Mo
_diffrn_source_voltage 50.0
_diffrn_standards_number 0
_exptl_absorpt_coefficient_mu 0.085
_exptl_absorpt_correction_T_max 0.7457
_exptl_absorpt_correction_T_min 0.6862
_exptl_absorpt_correction_type multi-scan
_exptl_absorpt_process_details
;
SADABS-2016/2 (Bruker,2016/2) was used for absorption correction.
wR2(int) was 0.0449 before and 0.0394 after correction.
The Ratio of minimum to maximum transmission is 0.9202.
The \l/2 correction factor is Not present.
;
_exptl_crystal_colour yellow
_exptl_crystal_colour_primary yellow
_exptl_crystal_density_diffrn 1.326
_exptl_crystal_description block
_exptl_crystal_F_000 246
_exptl_crystal_size_max 0.3
_exptl_crystal_size_mid 0.28
_exptl_crystal_size_min 0.27
_refine_diff_density_max 0.177
_refine_diff_density_min -0.167
_refine_diff_density_rms 0.033
_refine_ls_extinction_method none
_refine_ls_goodness_of_fit_ref 1.072
_refine_ls_hydrogen_treatment constr
_refine_ls_matrix_type full
_refine_ls_number_parameters 163
_refine_ls_number_reflns 2905
_refine_ls_number_restraints 0
_refine_ls_restrained_S_all 1.072
_refine_ls_R_factor_all 0.0689
_refine_ls_R_factor_gt 0.0495
_refine_ls_shift/su_max 0.000
_refine_ls_shift/su_mean 0.000
_refine_ls_structure_factor_coef Fsqd
_refine_ls_weighting_details 'w=1/[\s^2^(Fo^2^)+(0.0721P)^2^+0.0709P] where P=(Fo^2^+2Fc^2^)/3'
_refine_ls_weighting_scheme calc
_refine_ls_wR_factor_gt 0.1345
_refine_ls_wR_factor_ref 0.1461
_reflns_Friedel_coverage 0.000
_reflns_number_gt 2100
_reflns_number_total 2905
_reflns_threshold_expression 'I > 2\s(I)'
_cod_data_source_file d1dt00146a2.cif
_cod_data_source_block l1
_cod_depositor_comments 'Adding full bibliography for 7707240--7707244.cif.'
_cod_database_code 7707240
_shelx_shelxl_version_number 2018/3
_shelx_space_group_comment
;
The symmetry employed for this shelxl refinement is uniquely defined
by the following loop, which should always be used as a source of
symmetry information in preference to the above space-group names.
They are only intended as comments.
;
_shelx_estimated_absorpt_t_max 0.977
_shelx_estimated_absorpt_t_min 0.975
_olex2_refinement_description
;
1. Fixed Uiso
 At 1.2 times of:
  All C(H) groups
2.a Aromatic/amide H refined with riding coordinates:
 C1(H1), C2(H2), C3(H3), C4(H4), C6(H6), C8(H8), C9(H9), C11(H11), C12(H12),
 C14(H14), C15(H15)
;
_olex2_submission_special_instructions 'No special instructions were received'

loop_
_space_group_symop_operation_xyz
'x, y, z'
'-x, -y, -z'

loop_
_atom_site_label
_atom_site_type_symbol
_atom_site_fract_x
_atom_site_fract_y
_atom_site_fract_z
_atom_site_U_iso_or_equiv
_atom_site_adp_type
_atom_site_occupancy
_atom_site_site_symmetry_order
_atom_site_calc_flag
_atom_site_refinement_flags_posn
_atom_site_refinement_flags_adp
_atom_site_refinement_flags_occupancy
_atom_site_disorder_assembly
_atom_site_disorder_group
O1 O 0.0286(2) 0.76522(11) 0.04668(10) 0.0666(3) Uani 1 1 d . . . . .
N1 N 1.0649(2) 0.61512(13) 0.62849(11) 0.0639(4) Uani 1 1 d . . . . .
N2 N 0.6177(2) 0.82735(12) 0.40617(10) 0.0517(3) Uani 1 1 d . . . . .
C1 C 1.2181(3) 0.62835(18) 0.70940(14) 0.0712(5) Uani 1 1 d . . . . .
H1 H 1.332951 0.544099 0.748339 0.085 Uiso 1 1 calc R U . . .
C2 C 1.2169(3) 0.75898(19) 0.73883(14) 0.0689(4) Uani 1 1 d . . . . .
H2 H 1.330900 0.763356 0.794442 0.083 Uiso 1 1 calc R U . . .
C3 C 1.0448(3) 0.88228(18) 0.68482(16) 0.0756(5) Uani 1 1 d . . . . .
H3 H 1.037237 0.972133 0.703985 0.091 Uiso 1 1 calc R U . . .
C4 C 0.8828(3) 0.87127(16) 0.60145(15) 0.0650(4) Uani 1 1 d . . . . .
H4 H 0.762570 0.953472 0.563915 0.078 Uiso 1 1 calc R U . . .
C5 C 0.9010(2) 0.73682(14) 0.57431(11) 0.0471(3) Uani 1 1 d . . . . .
C6 C 0.7460(2) 0.71883(14) 0.47987(12) 0.0506(3) Uani 1 1 d . . . . .
H6 H 0.743048 0.624010 0.474694 0.061 Uiso 1 1 calc R U . . .
C7 C 0.4709(2) 0.80322(13) 0.31756(11) 0.0462(3) Uani 1 1 d . . . . .
C8 C 0.4590(3) 0.89079(16) 0.20246(13) 0.0608(4) Uani 1 1 d . . . . .
H8 H 0.548888 0.961818 0.185171 0.073 Uiso 1 1 calc R U . . .
C9 C 0.3158(3) 0.87439(16) 0.11290(13) 0.0605(4) Uani 1 1 d . . . . .
H9 H 0.311519 0.932786 0.035466 0.073 Uiso 1 1 calc R U . . .
C10 C 0.1793(2) 0.77111(14) 0.13873(12) 0.0501(3) Uani 1 1 d . . . . .
C11 C 0.1819(2) 0.68638(15) 0.25361(13) 0.0531(3) Uani 1 1 d . . . . .
H11 H 0.085301 0.619037 0.271435 0.064 Uiso 1 1 calc R U . . .
C12 C 0.3289(2) 0.70183(15) 0.34241(12) 0.0494(3) Uani 1 1 d . . . . .
H12 H 0.332453 0.643423 0.419788 0.059 Uiso 1 1 calc R U . . .
C13 C 0.0190(2) 0.62884(15) 0.02864(12) 0.0496(3) Uani 1 1 d . . . . .
C14 C -0.1890(2) 0.62372(16) -0.02845(13) 0.0571(4) Uani 1 1 d . . . . .
H14 H -0.317306 0.707350 -0.047866 0.069 Uiso 1 1 calc R U . . .
C15 C 0.2080(2) 0.50530(16) 0.05711(13) 0.0564(4) Uani 1 1 d . . . . .
H15 H 0.348982 0.508393 0.095730 0.068 Uiso 1 1 calc R U . . .

loop_
_atom_site_aniso_label
_atom_site_aniso_U_11
_atom_site_aniso_U_22
_atom_site_aniso_U_33
_atom_site_aniso_U_23
_atom_site_aniso_U_13
_atom_site_aniso_U_12
O1 0.0796(7) 0.0550(6) 0.0668(7) -0.0195(5) -0.0322(5) -0.0128(5)
N1 0.0804(9) 0.0506(7) 0.0564(7) -0.0152(5) -0.0213(6) -0.0042(6)
N2 0.0583(7) 0.0479(6) 0.0526(6) -0.0175(5) -0.0122(5) -0.0132(5)
C1 0.0800(11) 0.0652(10) 0.0601(9) -0.0158(7) -0.0259(8) 0.0007(8)
C2 0.0723(10) 0.0772(11) 0.0593(9) -0.0207(8) -0.0226(7) -0.0166(8)
C3 0.0874(11) 0.0612(9) 0.0841(11) -0.0309(8) -0.0287(9) -0.0142(8)
C4 0.0693(9) 0.0510(8) 0.0744(10) -0.0249(7) -0.0246(7) -0.0026(7)
C5 0.0529(7) 0.0482(7) 0.0421(6) -0.0143(5) -0.0033(5) -0.0120(5)
C6 0.0601(8) 0.0451(7) 0.0507(7) -0.0190(6) -0.0058(6) -0.0129(6)
C7 0.0509(7) 0.0439(6) 0.0470(7) -0.0179(5) -0.0074(5) -0.0103(5)
C8 0.0759(10) 0.0579(8) 0.0555(8) -0.0096(6) -0.0109(7) -0.0326(7)
C9 0.0800(10) 0.0588(8) 0.0459(8) -0.0082(6) -0.0103(7) -0.0263(7)
C10 0.0537(7) 0.0494(7) 0.0509(7) -0.0202(6) -0.0116(6) -0.0104(6)
C11 0.0546(8) 0.0541(8) 0.0574(8) -0.0166(6) -0.0034(6) -0.0227(6)
C12 0.0553(7) 0.0515(7) 0.0440(7) -0.0129(5) -0.0025(5) -0.0158(6)
C13 0.0523(7) 0.0549(7) 0.0463(7) -0.0197(6) -0.0095(5) -0.0135(6)
C14 0.0484(7) 0.0615(8) 0.0619(8) -0.0259(7) -0.0176(6) -0.0023(6)
C15 0.0429(7) 0.0689(9) 0.0627(8) -0.0274(7) -0.0155(6) -0.0114(6)

loop_
_atom_type_symbol
_atom_type_description
_atom_type_scat_dispersion_real
_atom_type_scat_dispersion_imag
_atom_type_scat_source
C C 0.0033 0.0016 'International Tables Vol C Tables 4.2.6.8 and 6.1.1.4'
H H 0.0000 0.0000 'International Tables Vol C Tables 4.2.6.8 and 6.1.1.4'
N N 0.0061 0.0033 'International Tables Vol C Tables 4.2.6.8 and 6.1.1.4'
O O 0.0106 0.0060 'International Tables Vol C Tables 4.2.6.8 and 6.1.1.4'

loop_
_geom_angle_atom_site_label_1
_geom_angle_atom_site_label_2
_geom_angle_atom_site_label_3
_geom_angle
_geom_angle_site_symmetry_1
_geom_angle_site_symmetry_3
_geom_angle_publ_flag
C13 O1 C10 119.17(10) . . ?
C1 N1 C5 117.14(12) . . ?
C6 N2 C7 119.54(11) . . ?
N1 C1 H1 118.1 . . ?
N1 C1 C2 123.82(14) . . ?
C2 C1 H1 118.1 . . ?
C1 C2 H2 120.7 . . ?
C3 C2 C1 118.56(14) . . ?
C3 C2 H2 120.7 . . ?
C2 C3 H3 120.6 . . ?
C2 C3 C4 118.73(14) . . ?
C4 C3 H3 120.6 . . ?
C3 C4 H4 120.5 . . ?
C3 C4 C5 119.08(14) . . ?
C5 C4 H4 120.5 . . ?
N1 C5 C4 122.61(12) . . ?
N1 C5 C6 115.17(11) . . ?
C4 C5 C6 122.18(12) . . ?
N2 C6 C5 122.05(12) . . ?
N2 C6 H6 119.0 . . ?
C5 C6 H6 119.0 . . ?
C8 C7 N2 118.29(12) . . ?
C8 C7 C12 118.56(12) . . ?
C12 C7 N2 123.06(12) . . ?
C7 C8 H8 119.5 . . ?
C9 C8 C7 120.98(13) . . ?
C9 C8 H8 119.5 . . ?
C8 C9 H9 120.2 . . ?
C10 C9 C8 119.63(13) . . ?
C10 C9 H9 120.2 . . ?
C9 C10 O1 117.03(12) . . ?
C11 C10 O1 122.48(12) . . ?
C11 C10 C9 120.32(12) . . ?
C10 C11 H11 120.2 . . ?
C10 C11 C12 119.66(12) . . ?
C12 C11 H11 120.2 . . ?
C7 C12 H12 119.6 . . ?
C11 C12 C7 120.79(12) . . ?
C11 C12 H12 119.6 . . ?
C14 C13 O1 116.24(12) . . ?
C15 C13 O1 123.86(12) . . ?
C15 C13 C14 119.76(12) . . ?
C13 C14 H14 119.9 . . ?
C13 C14 C15 120.20(13) . 2_565 ?
C15 C14 H14 119.9 2_565 . ?
C13 C15 C14 120.04(12) . 2_565 ?
C13 C15 H15 120.0 . . ?
C14 C15 H15 120.0 2_565 . ?

loop_
_geom_bond_atom_site_label_1
_geom_bond_atom_site_label_2
_geom_bond_distance
_geom_bond_site_symmetry_2
_geom_bond_publ_flag
O1 C10 1.3880(14) . ?
O1 C13 1.3861(16) . ?
N1 C1 1.3285(18) . ?
N1 C5 1.3310(17) . ?
N2 C6 1.2538(17) . ?
N2 C7 1.4170(15) . ?
C1 H1 0.9300 . ?
C1 C2 1.371(2) . ?
C2 H2 0.9300 . ?
C2 C3 1.363(2) . ?
C3 H3 0.9300 . ?
C3 C4 1.375(2) . ?
C4 H4 0.9300 . ?
C4 C5 1.3771(19) . ?
C5 C6 1.4714(17) . ?
C6 H6 0.9300 . ?
C7 C8 1.3823(19) . ?
C7 C12 1.3844(18) . ?
C8 H8 0.9300 . ?
C8 C9 1.3789(18) . ?
C9 H9 0.9300 . ?
C9 C10 1.3765(19) . ?
C10 C11 1.375(2) . ?
C11 H11 0.9300 . ?
C11 C12 1.3818(17) . ?
C12 H12 0.9300 . ?
C13 C14 1.3740(17) . ?
C13 C15 1.372(2) . ?
C14 H14 0.9300 . ?
C14 C15 1.3818(19) 2_565 ?
C15 H15 0.9300 . ?

loop_
_geom_torsion_atom_site_label_1
_geom_torsion_atom_site_label_2
_geom_torsion_atom_site_label_3
_geom_torsion_atom_site_label_4
_geom_torsion
_geom_torsion_site_symmetry_1
_geom_torsion_site_symmetry_2
_geom_torsion_site_symmetry_3
_geom_torsion_site_symmetry_4
_geom_torsion_publ_flag
O1 C10 C11 C12 -177.33(12) . . . . ?
O1 C13 C14 C15 175.83(13) . . . 2_565 ?
O1 C13 C15 C14 -175.49(13) . . . 2_565 ?
N1 C1 C2 C3 1.9(3) . . . . ?
N1 C5 C6 N2 -165.96(14) . . . . ?
N2 C7 C8 C9 -178.82(13) . . . . ?
N2 C7 C12 C11 177.58(11) . . . . ?
C1 N1 C5 C4 -1.7(2) . . . . ?
C1 N1 C5 C6 176.14(13) . . . . ?
C1 C2 C3 C4 -1.2(3) . . . . ?
C2 C3 C4 C5 -0.7(3) . . . . ?
C3 C4 C5 N1 2.3(3) . . . . ?
C3 C4 C5 C6 -175.43(15) . . . . ?
C4 C5 C6 N2 11.9(2) . . . . ?
C5 N1 C1 C2 -0.4(3) . . . . ?
C6 N2 C7 C8 -138.84(15) . . . . ?
C6 N2 C7 C12 44.80(19) . . . . ?
C7 N2 C6 C5 -179.64(12) . . . . ?
C7 C8 C9 C10 1.1(2) . . . . ?
C8 C7 C12 C11 1.2(2) . . . . ?
C8 C9 C10 O1 176.54(13) . . . . ?
C8 C9 C10 C11 1.1(2) . . . . ?
C9 C10 C11 C12 -2.2(2) . . . . ?
C10 O1 C13 C14 156.04(13) . . . . ?
C10 O1 C13 C15 -28.3(2) . . . . ?
C10 C11 C12 C7 1.0(2) . . . . ?
C12 C7 C8 C9 -2.3(2) . . . . ?
C13 O1 C10 C9 136.24(15) . . . . ?
C13 O1 C10 C11 -48.47(19) . . . . ?
C14 C13 C15 C14 0.0(3) . . . 2_565 ?
C15 C13 C14 C15 0.0(3) . . . 2_565 ?
